data_7049245
loop_
_publ_author_name
'Henwood, Adam F.'
'Ant\'on-Garc\'ia, Daniel'
'Morin, M\'egane'
'Rota Martir, Diego'
'Cordes, David B.'
'Casey, Colin'
'Slawin, Alexandra M. Z.'
'Lebl, Tomas'
'B\"uhl, Michael'
'Zysman-Colman, Eli'

_publ_section_title
;
 Conjugated, rigidified bibenzimidazole ancillary ligands for enhanced
 photoluminescence quantum yields of orange/red-emitting iridium(iii)
 complexes.
;
_journal_issue 26
_journal_name_full 'Dalton transactions (Cambridge, England : 2003)'
_journal_page_first 9639
_journal_page_last 9653
_journal_paper_doi 10.1039/c9dt00423h
_journal_volume 48
_journal_year 2019
_chemical_formula_moiety 'C54 H46 Ir N6, F6 P'
_chemical_formula_sum 'C54 H46 F6 Ir N6 P'
_chemical_formula_weight 1116.18
_space_group_crystal_system monoclinic
_space_group_IT_number 14
_space_group_name_Hall '-P 2ybc'
_space_group_name_H-M_alt 'P 1 21/c 1'
_symmetry_space_group_name_Hall '-P 2ybc'
_symmetry_space_group_name_H-M 'P 1 21/c 1'
_atom_sites_solution_hydrogens geom
_atom_sites_solution_primary direct
_atom_sites_solution_secondary difmap
_audit_creation_date 2017-05-04
_audit_creation_method 'by CrystalStructure 4.2'
_audit_update_record
;
2019-01-21 deposited with the CCDC.    2019-03-06 downloaded from the CCDC.
;
_cell_angle_alpha 90.0000
_cell_angle_beta 108.335(4)
_cell_angle_gamma 90.0000
_cell_formula_units_Z 8
_cell_length_a 21.578(3)
_cell_length_b 34.277(5)
_cell_length_c 17.791(3)
_cell_measurement_reflns_used 6614
_cell_measurement_temperature 173
_cell_measurement_theta_max 23.80
_cell_measurement_theta_min 1.80
_cell_volume 12491(3)
_computing_cell_refinement 'CrystalClear-SM Expert 2.1 b45'
_computing_data_collection 'CrystalClear-SM Expert 2.1 b45 (Rigaku, 2015)'
_computing_data_reduction 'CrystalClear-SM Expert 2.1 b45'
_computing_molecular_graphics 'CrystalStructure 4.2'
_computing_publication_material 'CrystalStructure 4.2 (Rigaku, 2015)'
_computing_structure_refinement 'SHELXL Version 2014/7 (Sheldrick, 2008)'
_computing_structure_solution 'DIRDIF99-PATTY (Gould, et al., 1999)'
_diffrn_ambient_temperature 173
_diffrn_detector_area_resol_mean 5.814
_diffrn_measured_fraction_theta_full 0.999
_diffrn_measured_fraction_theta_max 0.995
_diffrn_measurement_device_type 'Rigaku XtaLAB P200'
_diffrn_measurement_method \w
_diffrn_radiation_type 'Mo K\a'
_diffrn_radiation_wavelength 0.71075
_diffrn_reflns_av_R_equivalents 0.1966
_diffrn_reflns_Laue_measured_fraction_full 0.999
_diffrn_reflns_Laue_measured_fraction_max 0.995
_diffrn_reflns_limit_h_max 25
_diffrn_reflns_limit_h_min -25
_diffrn_reflns_limit_k_max 41
_diffrn_reflns_limit_k_min -41
_diffrn_reflns_limit_l_max 21
_diffrn_reflns_limit_l_min -21
_diffrn_reflns_number 223017
_diffrn_reflns_point_group_measured_fraction_full 0.999
_diffrn_reflns_point_group_measured_fraction_max 0.995
_diffrn_reflns_theta_full 25.242
_diffrn_reflns_theta_max 25.396
_diffrn_reflns_theta_min 1.884
_diffrn_standards_number 0
_exptl_absorpt_coefficient_mu 2.221
_exptl_absorpt_correction_T_max 0.957
_exptl_absorpt_correction_T_min 0.845
_exptl_absorpt_correction_type multi-scan
_exptl_absorpt_process_details 'REQAB (Rigaku, 1998)'
_exptl_crystal_colour yellow
_exptl_crystal_density_diffrn 1.187
_exptl_crystal_density_method 'not measured'
_exptl_crystal_description rod
_exptl_crystal_F_000 4464.00
_exptl_crystal_preparation Luminescent
_exptl_crystal_recrystallization_method 'Re-crystallisation from solvent: Dichloromethane/hexane'
_exptl_crystal_size_max 0.180
_exptl_crystal_size_mid 0.020
_exptl_crystal_size_min 0.020
_refine_diff_density_max 3.22
_refine_diff_density_min -3.09
_refine_ls_extinction_method none
_refine_ls_goodness_of_fit_ref 1.098
_refine_ls_hydrogen_treatment constr
_refine_ls_number_parameters 1274
_refine_ls_number_reflns 22888
_refine_ls_number_restraints 333
_refine_ls_R_factor_all 0.2015
_refine_ls_R_factor_gt 0.1169
_refine_ls_shift/su_max 0.001
_refine_ls_structure_factor_coef Fsqd
_refine_ls_weighting_details 'w = 1/[\s^2^(Fo^2^)+(0.1124P)^2^+291.5895P] where P=(Fo^2^+2Fc^2^)/3'
_refine_ls_weighting_scheme calc
_refine_ls_wR_factor_gt 0.2924
_refine_ls_wR_factor_ref 0.3398
_reflns_Friedel_coverage 0.000
_reflns_number_gt 12198
_reflns_number_total 22888
_reflns_threshold_expression F^2^>2.0\s(F^2^)
_cod_data_source_file c9dt00423h2.cif
_cod_data_source_block 1
_cod_depositor_comments 'Adding full bibliography for 7049242--7049247.cif.'
_cod_database_code 7049245

loop_
_space_group_symop_id
_space_group_symop_operation_xyz
1 +X,+Y,+Z
2 -X,1/2+Y,1/2-Z
3 -X,-Y,-Z
4 +X,-1/2-Y,-1/2+Z

loop_
_atom_site_label
_atom_site_type_symbol
_atom_site_fract_x
_atom_site_fract_y
_atom_site_fract_z
_atom_site_U_iso_or_equiv
_atom_site_adp_type
_atom_site_occupancy
_atom_site_site_symmetry_order
_atom_site_calc_flag
_atom_site_refinement_flags_posn
_atom_site_refinement_flags_adp
_atom_site_refinement_flags_occupancy
_atom_site_disorder_assembly
_atom_site_disorder_group
Ir1 Ir 0.97865(3) 0.69225(2) 0.35737(4) 0.0519(2) Uani 1 1 d . U . . .
Ir61 Ir 0.55914(3) 0.69687(2) 0.03818(4) 0.0497(2) Uani 1 1 d . U . . .
P1 P 0.8082(3) 0.3096(2) 0.0503(4) 0.0828(19) Uani 1 1 d . . . . .
P61 P 0.3443(3) 0.6804(2) 0.4813(4) 0.0899(19) Uani 1 1 d . U . . .
F1 F 0.8398(8) 0.3327(4) -0.0036(10) 0.104(5) Uani 1 1 d . . . . .
F2 F 0.8677(7) 0.3214(5) 0.1256(9) 0.116(5) Uani 1 1 d . . . . .
F3 F 0.8481(7) 0.2720(4) 0.0435(8) 0.094(4) Uani 1 1 d . . . . .
F4 F 0.7769(6) 0.2869(5) 0.1082(9) 0.115(6) Uani 1 1 d . . . . .
F5 F 0.7506(8) 0.2951(6) -0.0227(11) 0.141(7) Uani 1 1 d . . . . .
F6 F 0.7690(11) 0.3458(6) 0.0575(15) 0.174(10) Uani 1 1 d . . . . .
F61 F 0.3875(8) 0.6485(6) 0.4651(11) 0.127(4) Uani 1 1 d . U . . .
F62 F 0.2917(8) 0.7119(6) 0.4903(12) 0.135(4) Uani 1 1 d . U . . .
F63 F 0.3787(15) 0.6634(10) 0.5641(18) 0.118(6) Uani 0.545(16) 1 d . U P A 1
F64 F 0.2837(14) 0.6478(10) 0.467(2) 0.112(6) Uani 0.545(16) 1 d . U P A 1
F65 F 0.3103(14) 0.6935(11) 0.3931(19) 0.118(6) Uani 0.545(16) 1 d . U P A 1
F66 F 0.3925(16) 0.7149(11) 0.509(2) 0.125(7) Uani 0.545(16) 1 d . U P A 1
F63A F 0.3180(19) 0.6624(12) 0.548(2) 0.122(7) Uani 0.455(16) 1 d . U P A 2
F64A F 0.2926(18) 0.6598(14) 0.411(3) 0.124(7) Uani 0.455(16) 1 d . U P A 2
F65A F 0.3755(15) 0.7046(10) 0.427(2) 0.102(6) Uani 0.455(16) 1 d . U P A 2
F66A F 0.3943(19) 0.7083(14) 0.552(2) 0.116(7) Uani 0.455(16) 1 d . U P A 2
N1 N 0.9693(6) 0.7465(5) 0.3869(7) 0.049(3) Uani 1 1 d . U . . .
N22 N 0.9742(7) 0.6358(5) 0.3169(9) 0.055(4) Uani 1 1 d . . . . .
N43 N 1.0611(7) 0.7034(5) 0.3145(8) 0.053(4) Uani 1 1 d . . . . .
N45 N 1.1665(7) 0.7023(5) 0.3390(9) 0.062(4) Uani 1 1 d . . . . .
H45 H 1.2130 0.6990 0.3679 0.092 Uiso 1 1 calc R U . . .
N53 N 1.0629(8) 0.6837(5) 0.4600(8) 0.061(4) Uani 1 1 d . . . . .
N60 N 1.1727(9) 0.6802(5) 0.5100(9) 0.067(5) Uani 1 1 d . . . . .
H60 H 1.2188 0.6809 0.5128 0.101 Uiso 1 1 calc R U . . .
N61 N 0.5730(7) 0.7531(4) 0.0695(9) 0.049(4) Uani 1 1 d . . . . .
N82 N 0.5603(7) 0.6416(4) 0.0105(8) 0.050(3) Uani 1 1 d . U . . .
N103 N 0.4891(8) 0.6914(5) 0.1005(9) 0.055(4) Uani 1 1 d . . . . .
N105 N 0.3851(8) 0.6944(5) 0.1005(9) 0.062(4) Uani 1 1 d . U . . .
H105 H 0.3376 0.6973 0.0806 0.093 Uiso 1 1 calc R U . . .
N113 N 0.4659(7) 0.7056(5) -0.0503(9) 0.054(4) Uani 1 1 d . . . . .
N120 N 0.3579(7) 0.7071(5) -0.0832(9) 0.061(4) Uani 1 1 d . . . . .
H120 H 0.3143 0.7050 -0.0776 0.091 Uiso 1 1 calc R U . . .
C2 C 0.9212(9) 0.7539(6) 0.4279(10) 0.054(4) Uani 1 1 d . U . . .
C3 C 0.9054(10) 0.7913(6) 0.4411(11) 0.061(5) Uani 1 1 d . . . . .
H3 H 0.8738 0.7947 0.4675 0.073 Uiso 1 1 calc R U . . .
C4 C 0.9316(10) 0.8245(6) 0.4193(13) 0.065(5) Uani 1 1 d . . . . .
C5 C 0.9798(10) 0.8162(7) 0.3822(12) 0.066(6) Uani 1 1 d . . . . .
H5 H 1.0014 0.8368 0.3646 0.079 Uiso 1 1 calc R U . . .
C6 C 0.9940(8) 0.7791(6) 0.3726(11) 0.054(4) Uani 1 1 d . U . . .
H6 H 1.0288 0.7758 0.3512 0.065 Uiso 1 1 calc R U . . .
C7 C 0.8930(8) 0.7178(6) 0.4422(10) 0.052(5) Uani 1 1 d . . . . .
C8 C 0.9118(9) 0.6838(6) 0.4140(11) 0.055(5) Uani 1 1 d . . . . .
C9 C 0.8831(10) 0.6480(7) 0.4260(12) 0.065(6) Uani 1 1 d . . . . .
H9 H 0.8933 0.6247 0.4035 0.078 Uiso 1 1 calc R U . . .
C10 C 0.8407(9) 0.6464(8) 0.4696(14) 0.069(6) Uani 1 1 d . . . . .
H10 H 0.8207 0.6225 0.4761 0.082 Uiso 1 1 calc R U . . .
C11 C 0.8284(15) 0.6789(10) 0.5022(15) 0.104(9) Uani 1 1 d . . . . .
H11 H 0.8020 0.6767 0.5358 0.125 Uiso 1 1 calc R U . . .
C12 C 0.8515(9) 0.7177(7) 0.4913(12) 0.065(6) Uani 1 1 d . . . . .
H12 H 0.8402 0.7405 0.5143 0.078 Uiso 1 1 calc R U . . .
C13 C 0.9100(11) 0.8625(7) 0.4280(13) 0.069(6) Uani 1 1 d . . . . .
C14 C 0.8558(15) 0.8790(8) 0.3668(17) 0.091(8) Uani 1 1 d . . . . .
C15 C 0.8336(16) 0.9166(9) 0.377(2) 0.112(11) Uani 1 1 d . . . . .
H15 H 0.7965 0.9271 0.3383 0.135 Uiso 1 1 calc R U . . .
C16 C 0.8649(17) 0.9385(8) 0.444(2) 0.100(9) Uani 1 1 d . . . . .
C17 C 0.9169(15) 0.9223(8) 0.5003(16) 0.096(8) Uani 1 1 d . . . . .
H17 H 0.9379 0.9375 0.5458 0.116 Uiso 1 1 calc R U . . .
C18 C 0.9413(14) 0.8850(7) 0.4955(13) 0.078(7) Uani 1 1 d . . . . .
C19 C 0.8197(13) 0.8567(8) 0.2905(16) 0.098(8) Uani 1 1 d . . . . .
H19A H 0.8494 0.8522 0.2596 0.117 Uiso 1 1 calc R U . . .
H19B H 0.7822 0.8720 0.2591 0.117 Uiso 1 1 calc R U . . .
H19C H 0.8045 0.8315 0.3043 0.117 Uiso 1 1 calc R U . . .
C20 C 0.8387(19) 0.9776(9) 0.452(2) 0.133(12) Uani 1 1 d . . . . .
H20A H 0.7977 0.9819 0.4096 0.160 Uiso 1 1 calc R U . . .
H20B H 0.8705 0.9976 0.4501 0.160 Uiso 1 1 calc R U . . .
H20C H 0.8306 0.9792 0.5036 0.160 Uiso 1 1 calc R U . . .
C21 C 0.9946(13) 0.8698(8) 0.5571(17) 0.103(9) Uani 1 1 d . . . . .
H21A H 0.9796 0.8482 0.5829 0.124 Uiso 1 1 calc R U . . .
H21B H 1.0129 0.8904 0.5961 0.124 Uiso 1 1 calc R U . . .
H21C H 1.0282 0.8605 0.5351 0.124 Uiso 1 1 calc R U . . .
C23 C 0.9286(8) 0.6312(6) 0.2425(9) 0.052(5) Uani 1 1 d . . . . .
C24 C 0.9225(11) 0.5926(6) 0.2103(13) 0.068(6) Uani 1 1 d . . . . .
H24 H 0.8911 0.5883 0.1599 0.082 Uiso 1 1 calc R U . . .
C25 C 0.9583(11) 0.5622(7) 0.2464(13) 0.067(6) Uani 1 1 d . . . . .
C26 C 1.0052(11) 0.5700(7) 0.3223(13) 0.078(7) Uani 1 1 d . . . . .
H26 H 1.0337 0.5501 0.3508 0.093 Uiso 1 1 calc R U . . .
C27 C 1.0076(10) 0.6078(6) 0.3532(12) 0.060(5) Uani 1 1 d . . . . .
H27 H 1.0366 0.6125 0.4050 0.072 Uiso 1 1 calc R U . . .
C28 C 0.8932(9) 0.6641(6) 0.2086(11) 0.054(5) Uani 1 1 d . . . . .
C29 C 0.9076(9) 0.6982(6) 0.2527(10) 0.055(5) Uani 1 1 d . . . . .
C30 C 0.8709(10) 0.7327(7) 0.2223(12) 0.063(5) Uani 1 1 d . . . . .
H30 H 0.8792 0.7561 0.2524 0.076 Uiso 1 1 calc R U . . .
C31 C 0.8223(10) 0.7318(7) 0.1475(11) 0.066(6) Uani 1 1 d . . . . .
H31 H 0.7987 0.7547 0.1253 0.080 Uiso 1 1 calc R U . . .
C32 C 0.8105(10) 0.6975(7) 0.1086(12) 0.068(6) Uani 1 1 d . . . . .
H32 H 0.7764 0.6969 0.0594 0.081 Uiso 1 1 calc R U . . .
C33 C 0.8431(9) 0.6639(6) 0.1337(10) 0.056(5) Uani 1 1 d . . . . .
H33 H 0.8331 0.6409 0.1025 0.067 Uiso 1 1 calc R U . . .
C34 C 0.9485(14) 0.5225(7) 0.2105(16) 0.089(6) Uani 1 1 d . U . . .
C35 C 0.9911(16) 0.5062(8) 0.1768(18) 0.103(7) Uani 1 1 d . U . . .
C36 C 0.978(2) 0.4710(10) 0.140(2) 0.143(12) Uani 1 1 d . U . . .
H36 H 1.0088 0.4597 0.1184 0.171 Uiso 1 1 calc R U . . .
C37 C 0.920(2) 0.4510(10) 0.135(2) 0.136(11) Uani 1 1 d . U . . .
C38 C 0.8780(18) 0.4676(9) 0.169(2) 0.123(9) Uani 1 1 d . U . . .
H38 H 0.8381 0.4549 0.1657 0.148 Uiso 1 1 calc R U . . .
C39 C 0.8933(16) 0.5026(8) 0.2071(19) 0.109(8) Uani 1 1 d . U . . .
C40 C 1.0529(17) 0.5243(9) 0.176(2) 0.136(11) Uani 1 1 d . U . . .
H40A H 1.0836 0.5249 0.2298 0.163 Uiso 1 1 calc R U . . .
H40B H 1.0444 0.5510 0.1555 0.163 Uiso 1 1 calc R U . . .
H40C H 1.0716 0.5091 0.1418 0.163 Uiso 1 1 calc R U . . .
C41 C 0.906(2) 0.4097(11) 0.091(3) 0.180(17) Uani 1 1 d . U . . .
H41A H 0.8643 0.4108 0.0484 0.216 Uiso 1 1 calc R U . . .
H41B H 0.9049 0.3893 0.1287 0.216 Uiso 1 1 calc R U . . .
H41C H 0.9412 0.4039 0.0681 0.216 Uiso 1 1 calc R U . . .
C42 C 0.8457(17) 0.5203(10) 0.247(2) 0.134(11) Uani 1 1 d . U . . .
H42A H 0.8221 0.5422 0.2153 0.161 Uiso 1 1 calc R U . . .
H42B H 0.8703 0.5296 0.3002 0.161 Uiso 1 1 calc R U . . .
H42C H 0.8144 0.5003 0.2512 0.161 Uiso 1 1 calc R U . . .
C44 C 1.1171(10) 0.6972(6) 0.3656(11) 0.057(5) Uani 1 1 d . . . . .
C46 C 1.1381(10) 0.7133(6) 0.2598(12) 0.065(5) Uani 1 1 d . U . . .
C47 C 1.1718(12) 0.7217(7) 0.2047(14) 0.077(6) Uani 1 1 d . U . . .
H47 H 1.2179 0.7202 0.2161 0.093 Uiso 1 1 calc R U . . .
C48 C 1.1272(12) 0.7325(7) 0.1302(14) 0.085(6) Uani 1 1 d . U . . .
H48 H 1.1439 0.7391 0.0885 0.102 Uiso 1 1 calc R U . . .
C49 C 1.0574(12) 0.7337(8) 0.1152(13) 0.084(6) Uani 1 1 d . U . . .
H49 H 1.0290 0.7417 0.0651 0.101 Uiso 1 1 calc R U . . .
C50 C 1.0342(10) 0.7238(7) 0.1713(11) 0.071(6) Uani 1 1 d . U . . .
H50 H 0.9881 0.7234 0.1597 0.085 Uiso 1 1 calc R U . . .
C51 C 1.0719(9) 0.7139(6) 0.2460(11) 0.053(5) Uani 1 1 d . . . . .
C52 C 1.1212(7) 0.6875(6) 0.4460(10) 0.053(5) Uani 1 1 d . . . . .
C54 C 1.0795(9) 0.6732(6) 0.5406(10) 0.060(5) Uani 1 1 d . . . . .
C55 C 1.0383(12) 0.6687(8) 0.5875(12) 0.085(7) Uani 1 1 d . . . . .
H55 H 0.9922 0.6712 0.5663 0.102 Uiso 1 1 calc R U . . .
C56 C 1.0689(11) 0.6605(8) 0.6655(12) 0.088(8) Uani 1 1 d . . . . .
H56 H 1.0435 0.6554 0.6994 0.106 Uiso 1 1 calc R U . . .
C57 C 1.1356(14) 0.6596(8) 0.6955(14) 0.091(8) Uani 1 1 d . . . . .
H57 H 1.1539 0.6566 0.7512 0.110 Uiso 1 1 calc R U . . .
C58 C 1.1787(11) 0.6625(8) 0.6530(13) 0.083(7) Uani 1 1 d . . . . .
H58 H 1.2244 0.6589 0.6760 0.099 Uiso 1 1 calc R U . . .
C59 C 1.1487(9) 0.6714(6) 0.5713(11) 0.062(5) Uani 1 1 d . . . . .
C62 C 0.6262(8) 0.7608(6) 0.1395(10) 0.052(5) Uani 1 1 d . . . . .
C63 C 0.6405(9) 0.7988(6) 0.1659(12) 0.058(5) Uani 1 1 d . . . . .
H63 H 0.6764 0.8031 0.2124 0.069 Uiso 1 1 calc R U . . .
C64 C 0.6060(11) 0.8300(7) 0.1287(12) 0.066(6) Uani 1 1 d . . . . .
C65 C 0.5481(10) 0.8228(7) 0.0581(13) 0.069(6) Uani 1 1 d . . . . .
H65 H 0.5211 0.8434 0.0305 0.083 Uiso 1 1 calc R U . . .
C66 C 0.5355(10) 0.7833(6) 0.0342(11) 0.058(5) Uani 1 1 d . . . . .
H66 H 0.4979 0.7779 -0.0097 0.070 Uiso 1 1 calc R U . . .
C67 C 0.6615(9) 0.7251(6) 0.1730(11) 0.056(5) Uani 1 1 d . . . . .
C68 C 0.6395(8) 0.6907(6) 0.1325(10) 0.046(4) Uani 1 1 d . . . . .
C69 C 0.6706(9) 0.6564(6) 0.1639(12) 0.059(5) Uani 1 1 d . . . . .
H69 H 0.6559 0.6325 0.1375 0.071 Uiso 1 1 calc R U . . .
C70 C 0.7243(10) 0.6564(7) 0.2352(11) 0.063(5) Uani 1 1 d . . . . .
H70 H 0.7461 0.6328 0.2557 0.076 Uiso 1 1 calc R U . . .
C71 C 0.7439(10) 0.6909(7) 0.2734(12) 0.062(5) Uani 1 1 d . . . . .
H71 H 0.7788 0.6912 0.3219 0.074 Uiso 1 1 calc R U . . .
C72 C 0.7134(8) 0.7253(6) 0.2421(11) 0.052(5) Uani 1 1 d . . . . .
H72 H 0.7283 0.7492 0.2684 0.063 Uiso 1 1 calc R U . . .
C73 C 0.6208(10) 0.8695(6) 0.1565(12) 0.062(5) Uani 1 1 d . . . . .
C74 C 0.6673(13) 0.8907(7) 0.1364(15) 0.081(7) Uani 1 1 d . . . . .
C75 C 0.6823(13) 0.9289(8) 0.1637(16) 0.095(8) Uani 1 1 d . . . . .
H75 H 0.7133 0.9434 0.1473 0.114 Uiso 1 1 calc R U . . .
C76 C 0.6521(12) 0.9463(7) 0.2154(16) 0.084(7) Uani 1 1 d . . . . .
C77 C 0.6042(14) 0.9244(7) 0.2341(14) 0.087(7) Uani 1 1 d . . . . .
H77 H 0.5824 0.9356 0.2678 0.104 Uiso 1 1 calc R U . . .
C78 C 0.5876(13) 0.8876(8) 0.2055(14) 0.086(7) Uani 1 1 d . . . . .
C79 C 0.7003(14) 0.8730(8) 0.0810(18) 0.105(9) Uani 1 1 d . . . . .
H79A H 0.6840 0.8465 0.0668 0.126 Uiso 1 1 calc R U . . .
H79B H 0.7476 0.8722 0.1073 0.126 Uiso 1 1 calc R U . . .
H79C H 0.6909 0.8889 0.0329 0.126 Uiso 1 1 calc R U . . .
C80 C 0.6688(18) 0.9888(8) 0.2426(19) 0.125(11) Uani 1 1 d . . . . .
H80A H 0.7119 0.9955 0.2390 0.149 Uiso 1 1 calc R U . . .
H80B H 0.6692 0.9916 0.2976 0.149 Uiso 1 1 calc R U . . .
H80C H 0.6359 1.0063 0.2086 0.149 Uiso 1 1 calc R U . . .
C81 C 0.5397(16) 0.8645(8) 0.2318(17) 0.111(10) Uani 1 1 d . . . . .
H81A H 0.5000 0.8605 0.1869 0.133 Uiso 1 1 calc R U . . .
H81B H 0.5288 0.8787 0.2738 0.133 Uiso 1 1 calc R U . . .
H81C H 0.5587 0.8392 0.2521 0.133 Uiso 1 1 calc R U . . .
C83 C 0.6026(9) 0.6311(6) -0.0364(11) 0.055(4) Uani 1 1 d . U . . .
C84 C 0.6134(11) 0.5938(6) -0.0534(12) 0.067(6) Uani 1 1 d . . . . .
H84 H 0.6439 0.5885 -0.0806 0.081 Uiso 1 1 calc R U . . .
C85 C 0.5810(12) 0.5636(7) -0.0321(13) 0.075(6) Uani 1 1 d . . . . .
C86 C 0.5372(11) 0.5733(7) 0.0085(13) 0.071(6) Uani 1 1 d . . . . .
H86 H 0.5146 0.5532 0.0256 0.086 Uiso 1 1 calc R U . . .
C87 C 0.5266(10) 0.6103(6) 0.0236(11) 0.059(5) Uani 1 1 d . U . . .
H87 H 0.4925 0.6152 0.0455 0.071 Uiso 1 1 calc R U . . .
C88 C 0.6357(8) 0.6658(6) -0.0564(10) 0.054(5) Uani 1 1 d . . . . .
C89 C 0.6203(9) 0.7005(6) -0.0267(10) 0.052(5) Uani 1 1 d . . . . .
C90 C 0.6495(9) 0.7350(6) -0.0448(10) 0.057(5) Uani 1 1 d . . . . .
H90 H 0.6381 0.7597 -0.0288 0.068 Uiso 1 1 calc R U . . .
C91 C 0.6952(11) 0.7326(7) -0.0862(12) 0.068(6) Uani 1 1 d . . . . .
H91 H 0.7155 0.7556 -0.0972 0.081 Uiso 1 1 calc R U . . .
C92 C 0.7101(8) 0.6972(6) -0.1105(11) 0.055(5) Uani 1 1 d . . . . .
H92 H 0.7410 0.6957 -0.1383 0.066 Uiso 1 1 calc R U . . .
C93 C 0.6817(10) 0.6638(6) -0.0959(12) 0.064(5) Uani 1 1 d . . . . .
H93 H 0.6933 0.6393 -0.1126 0.077 Uiso 1 1 calc R U . . .
C94 C 0.5947(15) 0.5220(7) -0.0493(18) 0.093(6) Uani 1 1 d . U . . .
C95 C 0.5506(17) 0.5016(8) -0.1053(19) 0.103(6) Uani 1 1 d . U . . .
C96 C 0.5642(17) 0.4617(8) -0.129(2) 0.114(7) Uani 1 1 d . U . . .
H96 H 0.5351 0.4472 -0.1705 0.137 Uiso 1 1 calc R U . . .
C97 C 0.6278(19) 0.4477(9) -0.080(2) 0.119(7) Uani 1 1 d . U . . .
C98 C 0.669(2) 0.4677(10) -0.022(3) 0.144(11) Uani 1 1 d . U . . .
H98 H 0.7098 0.4570 0.0079 0.173 Uiso 1 1 calc R U . . .
C99 C 0.6512(17) 0.5045(9) -0.008(2) 0.113(8) Uani 1 1 d . U . . .
C100 C 0.4858(16) 0.5173(9) -0.1560(19) 0.119(9) Uani 1 1 d . U . . .
H10A H 0.4930 0.5376 -0.1911 0.143 Uiso 1 1 calc R U . . .
H10B H 0.4622 0.5283 -0.1221 0.143 Uiso 1 1 calc R U . . .
H10C H 0.4601 0.4961 -0.1880 0.143 Uiso 1 1 calc R U . . .
C101 C 0.635(2) 0.4020(10) -0.100(3) 0.178(15) Uani 1 1 d . U . . .
H10D H 0.6194 0.3856 -0.0646 0.213 Uiso 1 1 calc R U . . .
H10E H 0.6813 0.3961 -0.0922 0.213 Uiso 1 1 calc R U . . .
H10F H 0.6095 0.3967 -0.1550 0.213 Uiso 1 1 calc R U . . .
C102 C 0.701(2) 0.5254(10) 0.065(2) 0.166(15) Uani 1 1 d . U . . .
H10G H 0.6826 0.5265 0.1085 0.199 Uiso 1 1 calc R U . . .
H10H H 0.7088 0.5520 0.0494 0.199 Uiso 1 1 calc R U . . .
H10I H 0.7420 0.5109 0.0810 0.199 Uiso 1 1 calc R U . . .
C104 C 0.4259(10) 0.6965(6) 0.0593(12) 0.063(5) Uani 1 1 d . . . . .
C106 C 0.4237(11) 0.6872(6) 0.1791(12) 0.066(5) Uani 1 1 d . U . . .
C107 C 0.4052(12) 0.6818(7) 0.2466(13) 0.081(6) Uani 1 1 d . U . . .
H107 H 0.3609 0.6829 0.2456 0.097 Uiso 1 1 calc R U . . .
C108 C 0.4566(13) 0.6745(8) 0.3161(15) 0.091(7) Uani 1 1 d . U . . .
H108 H 0.4477 0.6699 0.3644 0.109 Uiso 1 1 calc R U . . .
C109 C 0.5191(12) 0.6739(8) 0.3147(13) 0.087(7) Uani 1 1 d . . . . .
H109 H 0.5526 0.6696 0.3635 0.105 Uiso 1 1 calc R U . . .
C110 C 0.5377(11) 0.6790(7) 0.2483(12) 0.070(6) Uani 1 1 d . . . . .
H110 H 0.5822 0.6785 0.2501 0.084 Uiso 1 1 calc R U . . .
C111 C 0.4869(10) 0.6848(6) 0.1783(11) 0.063(5) Uani 1 1 d . U . . .
C112 C 0.4153(10) 0.7041(6) -0.0245(11) 0.059(5) Uani 1 1 d . . . . .
C114 C 0.4416(9) 0.7120(6) -0.1310(12) 0.058(5) Uani 1 1 d . . . . .
C115 C 0.4729(9) 0.7152(6) -0.1895(11) 0.058(5) Uani 1 1 d . . . . .
H115 H 0.5191 0.7146 -0.1764 0.070 Uiso 1 1 calc R U . . .
C116 C 0.4321(10) 0.7195(7) -0.2686(12) 0.071(6) Uani 1 1 d . U . . .
H116 H 0.4508 0.7214 -0.3101 0.085 Uiso 1 1 calc R U . . .
C117 C 0.3649(10) 0.7208(7) -0.2860(11) 0.069(6) Uani 1 1 d . U . . .
H117 H 0.3397 0.7230 -0.3403 0.083 Uiso 1 1 calc R U . . .
C118 C 0.3315(11) 0.7194(7) -0.2323(12) 0.072(6) Uani 1 1 d . U . . .
H118 H 0.2853 0.7219 -0.2470 0.086 Uiso 1 1 calc R U . . .
C119 C 0.3718(11) 0.7138(7) -0.1521(13) 0.071(6) Uani 1 1 d . . . . .

loop_
_atom_site_aniso_label
_atom_site_aniso_U_11
_atom_site_aniso_U_22
_atom_site_aniso_U_33
_atom_site_aniso_U_23
_atom_site_aniso_U_13
_atom_site_aniso_U_12
Ir1 0.0410(4) 0.0749(5) 0.0400(4) 0.0020(4) 0.0131(3) 0.0006(4)
Ir61 0.0433(4) 0.0667(5) 0.0409(4) -0.0004(3) 0.0158(3) 0.0002(4)
P1 0.051(3) 0.111(5) 0.092(5) 0.022(4) 0.030(3) 0.005(4)
P61 0.054(3) 0.130(5) 0.087(4) 0.016(4) 0.023(3) 0.006(3)
F1 0.112(12) 0.099(10) 0.124(12) 0.007(9) 0.069(10) -0.011(9)
F2 0.087(10) 0.170(15) 0.098(11) -0.047(10) 0.040(9) -0.012(10)
F3 0.098(10) 0.109(10) 0.084(9) 0.015(8) 0.043(8) 0.017(8)
F4 0.058(8) 0.193(16) 0.104(11) 0.046(11) 0.041(8) 0.003(9)
F5 0.084(11) 0.199(19) 0.118(14) 0.053(13) 0.001(10) -0.017(12)
F6 0.19(2) 0.145(16) 0.24(2) 0.079(17) 0.14(2) 0.084(15)
F61 0.096(7) 0.154(8) 0.136(9) 0.014(7) 0.042(7) 0.011(6)
F62 0.093(7) 0.162(9) 0.150(10) 0.003(7) 0.038(7) 0.011(6)
F63 0.096(12) 0.144(13) 0.105(8) 0.018(7) 0.017(7) 0.009(9)
F64 0.084(9) 0.147(11) 0.108(14) 0.010(9) 0.033(9) -0.004(8)
F65 0.081(12) 0.158(14) 0.112(8) 0.027(7) 0.024(7) 0.006(10)
F66 0.087(10) 0.145(10) 0.133(15) 0.020(9) 0.021(9) -0.003(8)
F63A 0.098(14) 0.160(13) 0.119(11) 0.012(9) 0.051(10) -0.004(10)
F64A 0.090(10) 0.159(14) 0.119(11) 0.001(10) 0.025(8) -0.006(9)
F65A 0.070(12) 0.141(12) 0.098(11) 0.014(9) 0.030(10) 0.004(9)
F66A 0.087(11) 0.166(14) 0.098(11) 0.007(10) 0.034(8) -0.011(9)
N1 0.032(7) 0.090(7) 0.024(6) 0.007(5) 0.007(5) -0.005(5)
N22 0.040(9) 0.063(10) 0.058(10) 0.007(8) 0.012(7) 0.004(8)
N43 0.039(9) 0.087(12) 0.037(8) -0.003(8) 0.018(7) -0.007(8)
N45 0.043(9) 0.099(13) 0.051(9) 0.003(9) 0.027(8) 0.010(8)
N53 0.050(9) 0.099(13) 0.034(8) 0.005(8) 0.011(7) 0.006(9)
N60 0.066(11) 0.095(13) 0.048(10) -0.002(9) 0.028(9) -0.010(10)
N61 0.040(8) 0.057(9) 0.058(9) 0.010(8) 0.025(7) 0.005(7)
N82 0.035(7) 0.072(7) 0.046(7) 0.013(5) 0.017(6) 0.002(5)
N103 0.055(10) 0.065(10) 0.046(9) -0.012(8) 0.017(8) -0.001(8)
N105 0.057(8) 0.083(11) 0.057(7) 0.003(7) 0.035(6) -0.004(7)
N113 0.045(9) 0.075(11) 0.043(9) -0.002(7) 0.015(7) 0.003(8)
N120 0.030(8) 0.090(12) 0.061(10) 0.016(9) 0.013(7) 0.008(8)
C2 0.042(8) 0.085(11) 0.039(9) 0.001(8) 0.019(7) -0.006(8)
C3 0.061(13) 0.080(15) 0.044(11) 0.007(10) 0.021(10) 0.016(11)
C4 0.066(14) 0.063(14) 0.066(13) 0.004(11) 0.023(11) -0.002(11)
C5 0.055(12) 0.097(17) 0.057(12) 0.004(11) 0.033(10) -0.002(11)
C6 0.030(8) 0.081(8) 0.055(11) 0.003(7) 0.020(8) 0.003(6)
C7 0.038(10) 0.078(14) 0.046(10) 0.002(9) 0.021(8) 0.002(9)
C8 0.044(11) 0.072(13) 0.046(11) 0.014(9) 0.008(9) 0.010(10)
C9 0.061(13) 0.084(15) 0.052(12) 0.012(11) 0.020(10) 0.010(11)
C10 0.042(12) 0.088(16) 0.083(16) 0.015(13) 0.030(11) -0.004(11)
C11 0.11(2) 0.15(3) 0.061(15) 0.025(17) 0.039(15) -0.03(2)
C12 0.042(11) 0.092(16) 0.073(14) 0.012(12) 0.035(10) 0.008(10)
C13 0.066(14) 0.079(16) 0.065(14) 0.005(12) 0.023(12) 0.006(12)
C14 0.12(2) 0.080(17) 0.10(2) 0.006(15) 0.070(19) 0.002(16)
C15 0.12(2) 0.09(2) 0.17(3) 0.02(2) 0.11(3) 0.018(18)
C16 0.13(3) 0.075(18) 0.12(2) 0.013(17) 0.07(2) 0.031(17)
C17 0.13(2) 0.09(2) 0.082(18) 0.023(15) 0.049(17) 0.012(18)
C18 0.12(2) 0.064(15) 0.051(13) 0.003(11) 0.030(14) 0.008(14)
C19 0.076(17) 0.11(2) 0.09(2) 0.010(16) 0.007(15) 0.009(15)
C20 0.18(4) 0.10(2) 0.13(3) 0.000(19) 0.07(3) 0.02(2)
C21 0.090(19) 0.10(2) 0.10(2) -0.023(17) 0.005(17) -0.006(16)
C23 0.039(10) 0.085(14) 0.027(9) 0.004(9) 0.003(8) -0.004(10)
C24 0.065(14) 0.076(15) 0.061(13) 0.000(12) 0.016(11) -0.010(12)
C25 0.067(14) 0.074(15) 0.061(13) 0.005(11) 0.020(11) -0.002(12)
C26 0.064(14) 0.100(19) 0.064(14) 0.033(13) 0.012(11) 0.010(13)
C27 0.066(13) 0.049(12) 0.056(12) 0.001(10) 0.008(10) 0.001(10)
C28 0.054(12) 0.064(13) 0.047(11) 0.006(10) 0.017(9) 0.008(10)
C29 0.053(11) 0.082(14) 0.040(10) 0.000(10) 0.027(9) -0.014(11)
C30 0.059(13) 0.079(14) 0.054(12) 0.022(10) 0.021(10) 0.011(11)
C31 0.067(14) 0.082(16) 0.037(11) 0.014(10) -0.001(10) 0.026(12)
C32 0.049(12) 0.106(18) 0.045(11) 0.007(13) 0.010(9) -0.008(13)
C33 0.046(11) 0.077(14) 0.040(10) 0.006(9) 0.007(9) 0.004(10)
C34 0.106(13) 0.062(11) 0.089(15) 0.012(9) 0.014(11) 0.006(8)
C35 0.119(13) 0.083(12) 0.101(17) 0.003(11) 0.025(12) 0.009(9)
C36 0.152(16) 0.104(14) 0.18(3) -0.035(16) 0.058(18) -0.006(11)
C37 0.146(17) 0.100(13) 0.16(2) -0.016(14) 0.042(16) -0.004(11)
C38 0.135(16) 0.084(12) 0.14(2) -0.008(13) 0.034(14) -0.009(11)
C39 0.116(13) 0.078(12) 0.125(18) 0.003(11) 0.028(12) -0.005(9)
C40 0.141(16) 0.107(18) 0.17(3) -0.026(18) 0.066(18) -0.009(13)
C41 0.19(3) 0.120(16) 0.23(4) -0.06(2) 0.07(3) -0.020(17)
C42 0.126(18) 0.117(19) 0.16(3) -0.018(18) 0.044(18) -0.010(14)
C44 0.062(13) 0.077(14) 0.038(10) -0.004(9) 0.022(9) 0.001(11)
C46 0.059(12) 0.079(14) 0.060(10) -0.010(9) 0.024(9) -0.014(10)
C47 0.084(10) 0.086(14) 0.073(9) -0.014(9) 0.041(8) -0.018(9)
C48 0.090(10) 0.103(16) 0.070(9) -0.011(9) 0.038(7) -0.023(10)
C49 0.087(10) 0.119(18) 0.050(9) 0.001(10) 0.027(8) -0.019(10)
C50 0.055(10) 0.115(18) 0.033(9) 0.010(10) 0.002(7) -0.018(10)
C51 0.049(11) 0.067(12) 0.046(11) 0.000(9) 0.019(9) 0.006(9)
C52 0.016(8) 0.100(15) 0.041(10) 0.002(10) 0.005(7) 0.007(9)
C54 0.052(12) 0.095(15) 0.030(9) 0.011(9) 0.008(8) 0.005(11)
C55 0.079(16) 0.14(2) 0.036(11) 0.006(12) 0.014(11) 0.019(15)
C56 0.059(15) 0.16(3) 0.043(12) 0.004(14) 0.016(11) -0.015(15)
C57 0.11(2) 0.11(2) 0.050(13) -0.008(13) 0.021(14) -0.001(17)
C58 0.059(14) 0.13(2) 0.056(14) 0.009(13) 0.017(11) 0.007(14)
C59 0.042(11) 0.091(15) 0.049(11) -0.009(10) 0.007(9) 0.001(10)
C62 0.034(10) 0.087(15) 0.036(9) -0.003(9) 0.011(8) 0.002(10)
C63 0.038(10) 0.076(15) 0.058(12) -0.008(11) 0.013(9) -0.010(10)
C64 0.082(15) 0.079(15) 0.047(11) 0.001(11) 0.032(11) 0.002(13)
C65 0.061(13) 0.071(14) 0.074(15) 0.000(12) 0.019(12) 0.002(11)
C66 0.066(13) 0.076(14) 0.036(10) 0.002(10) 0.023(9) 0.005(11)
C67 0.038(10) 0.078(14) 0.055(12) 0.006(10) 0.019(9) 0.006(10)
C68 0.027(8) 0.070(13) 0.042(9) -0.001(9) 0.010(7) 0.002(9)
C69 0.039(11) 0.078(14) 0.063(13) -0.008(11) 0.021(10) 0.003(10)
C70 0.064(13) 0.082(15) 0.048(11) 0.000(11) 0.023(10) -0.006(11)
C71 0.049(11) 0.090(16) 0.050(11) 0.008(11) 0.020(9) -0.010(11)
C72 0.039(10) 0.071(13) 0.049(11) -0.005(10) 0.017(9) 0.008(9)
C73 0.060(13) 0.078(15) 0.053(12) -0.008(10) 0.025(10) 0.001(11)
C74 0.11(2) 0.059(14) 0.085(17) -0.009(12) 0.050(15) -0.007(13)
C75 0.092(19) 0.10(2) 0.10(2) -0.016(16) 0.042(16) -0.016(15)
C76 0.076(16) 0.077(16) 0.093(18) -0.022(14) 0.017(14) 0.000(13)
C77 0.11(2) 0.085(18) 0.076(16) -0.016(14) 0.046(15) -0.001(16)
C78 0.11(2) 0.101(19) 0.066(15) -0.016(13) 0.050(14) -0.025(15)
C79 0.11(2) 0.10(2) 0.14(3) -0.019(18) 0.08(2) -0.019(16)
C80 0.18(3) 0.09(2) 0.12(3) -0.018(18) 0.07(2) 0.00(2)
C81 0.16(3) 0.11(2) 0.11(2) -0.008(17) 0.10(2) 0.012(19)
C83 0.053(9) 0.064(10) 0.055(10) 0.005(8) 0.025(8) -0.003(8)
C84 0.083(15) 0.077(15) 0.057(12) 0.010(11) 0.042(12) -0.011(12)
C85 0.088(17) 0.077(15) 0.054(13) -0.010(11) 0.015(12) 0.015(13)
C86 0.076(15) 0.073(15) 0.074(15) -0.004(11) 0.037(12) -0.013(12)
C87 0.060(10) 0.075(9) 0.052(11) 0.003(7) 0.029(9) -0.007(7)
C88 0.036(10) 0.090(15) 0.030(9) 0.003(9) 0.003(8) 0.011(10)
C89 0.046(10) 0.064(12) 0.041(10) -0.004(9) 0.006(8) -0.001(9)
C90 0.048(11) 0.086(15) 0.041(10) -0.002(10) 0.019(9) -0.005(10)
C91 0.068(14) 0.081(16) 0.051(12) 0.016(11) 0.014(11) -0.009(12)
C92 0.037(10) 0.085(15) 0.048(10) 0.005(10) 0.021(8) 0.005(10)
C93 0.058(13) 0.070(14) 0.059(13) -0.007(10) 0.010(10) 0.004(11)
C94 0.123(13) 0.076(11) 0.115(14) -0.005(9) 0.086(11) -0.007(9)
C95 0.137(13) 0.079(11) 0.122(15) -0.005(9) 0.084(11) -0.015(9)
C96 0.153(15) 0.083(11) 0.145(16) -0.006(10) 0.103(12) -0.015(9)
C97 0.156(16) 0.091(11) 0.149(17) -0.004(10) 0.103(12) -0.005(10)
C98 0.162(16) 0.097(12) 0.19(2) -0.023(12) 0.075(15) 0.016(11)
C99 0.133(14) 0.086(12) 0.145(16) -0.009(10) 0.078(12) 0.005(9)
C100 0.143(15) 0.093(16) 0.137(18) -0.019(13) 0.067(13) -0.013(11)
C101 0.22(3) 0.103(12) 0.22(3) -0.027(14) 0.09(2) 0.018(14)
C102 0.17(2) 0.111(19) 0.20(2) -0.037(17) 0.032(19) 0.023(16)
C104 0.053(12) 0.087(15) 0.057(12) 0.000(11) 0.027(10) -0.004(11)
C106 0.071(8) 0.082(14) 0.059(7) 0.001(7) 0.040(6) 0.008(8)
C107 0.086(11) 0.113(17) 0.065(8) -0.003(9) 0.053(8) -0.006(10)
C108 0.092(13) 0.12(2) 0.070(9) 0.007(10) 0.044(8) -0.018(13)
C109 0.080(17) 0.13(2) 0.050(13) -0.008(13) 0.025(12) 0.014(15)
C110 0.061(13) 0.100(17) 0.048(12) 0.009(11) 0.017(10) -0.004(12)
C111 0.067(8) 0.089(15) 0.042(9) 0.008(9) 0.032(7) 0.005(8)
C112 0.058(12) 0.068(13) 0.047(11) -0.003(9) 0.011(10) -0.007(10)
C114 0.048(11) 0.073(13) 0.058(12) -0.017(10) 0.025(10) -0.006(10)
C115 0.038(10) 0.089(15) 0.046(11) 0.001(10) 0.011(9) -0.001(10)
C116 0.062(9) 0.105(17) 0.040(10) 0.005(11) 0.006(7) 0.007(9)
C117 0.061(9) 0.105(16) 0.030(8) -0.004(9) -0.003(7) 0.005(9)
C118 0.060(10) 0.102(17) 0.044(10) -0.002(10) 0.005(8) 0.004(10)
C119 0.064(14) 0.086(16) 0.066(14) -0.004(12) 0.026(12) -0.001(12)

loop_
_atom_type_symbol
_atom_type_description
_atom_type_scat_dispersion_real
_atom_type_scat_dispersion_imag
_atom_type_scat_source
C C 0.0033 0.0016
;
International Tables for Crystallography
(Vol. C, Tables 4.2.6.8 and 6.1.1.4)
;
H H 0.0000 0.0000
;
International Tables for Crystallography
(Vol. C, Table 6.1.1.4)
;
F F 0.0171 0.0103
;
International Tables for Crystallography
(Vol. C, Tables 4.2.6.8 and 6.1.1.4)
;
Ir Ir -1.4442 7.9887
;
International Tables for Crystallography
(Vol. C, Tables 4.2.6.8 and 6.1.1.4)
;
N N 0.0061 0.0033
;
International Tables for Crystallography
(Vol. C, Tables 4.2.6.8 and 6.1.1.4)
;
P P 0.1023 0.0942
;
International Tables for Crystallography
(Vol. C, Tables 4.2.6.8 and 6.1.1.4)
;

loop_
_geom_angle_atom_site_label_1
_geom_angle_atom_site_label_2
_geom_angle_atom_site_label_3
_geom_angle
N1 Ir1 C29 92.2(7)
N1 Ir1 C8 81.6(7)
C29 Ir1 C8 91.1(7)
N1 Ir1 N22 171.6(6)
C29 Ir1 N22 80.4(7)
C8 Ir1 N22 94.5(7)
N1 Ir1 N53 91.8(6)
C29 Ir1 N53 172.3(6)
C8 Ir1 N53 95.9(6)
N22 Ir1 N53 95.9(6)
N1 Ir1 N43 95.2(6)
C29 Ir1 N43 97.3(6)
C8 Ir1 N43 171.1(7)
N22 Ir1 N43 89.8(6)
N53 Ir1 N43 75.9(6)
N82 Ir61 N61 171.1(6)
N82 Ir61 C68 91.9(7)
N61 Ir61 C68 81.6(7)
N82 Ir61 C89 81.5(7)
N61 Ir61 C89 91.9(7)
C68 Ir61 C89 86.3(7)
N82 Ir61 N103 96.4(6)
N61 Ir61 N103 90.5(6)
C68 Ir61 N103 97.0(6)
C89 Ir61 N103 176.2(6)
N82 Ir61 N113 91.9(6)
N61 Ir61 N113 95.4(6)
C68 Ir61 N113 171.5(6)
C89 Ir61 N113 101.7(6)
N103 Ir61 N113 75.0(6)
F6 P1 F1 90.1(10)
F6 P1 F5 90.7(13)
F1 P1 F5 92.2(10)
F6 P1 F3 179.1(10)
F1 P1 F3 90.8(8)
F5 P1 F3 89.2(11)
F6 P1 F2 92.6(13)
F1 P1 F2 89.8(9)
F5 P1 F2 176.2(12)
F3 P1 F2 87.5(9)
F6 P1 F4 89.1(10)
F1 P1 F4 178.1(11)
F5 P1 F4 89.6(9)
F3 P1 F4 90.0(9)
F2 P1 F4 88.5(9)
F61 P61 F63 76.7(14)
F61 P61 F66 102.5(16)
F63 P61 F66 84.8(19)
F61 P61 F64A 81.4(17)
F61 P61 F65 97.9(15)
F63 P61 F65 174.0(19)
F66 P61 F65 99(2)
F61 P61 F65A 81.7(14)
F64A P61 F65A 95(2)
F61 P61 F63A 104.3(17)
F64A P61 F63A 95(2)
F65A P61 F63A 169(2)
F61 P61 F62 173.3(11)
F63 P61 F62 107.6(15)
F66 P61 F62 83.2(16)
F64A P61 F62 91.9(17)
F65 P61 F62 77.6(14)
F65A P61 F62 99.0(15)
F63A P61 F62 76.0(17)
F61 P61 F66A 105.2(17)
F64A P61 F66A 172(2)
F65A P61 F66A 81.8(18)
F63A P61 F66A 88(2)
F62 P61 F66A 81.5(17)
F61 P61 F64 89.2(14)
F63 P61 F64 91.0(17)
F66 P61 F64 166(2)
F65 P61 F64 86.4(16)
F62 P61 F64 85.6(13)
C6 N1 C2 110.3(16)
C6 N1 Ir1 133.0(12)
C2 N1 Ir1 116.5(12)
C27 N22 C23 121.6(18)
C27 N22 Ir1 125.8(14)
C23 N22 Ir1 112.6(12)
C44 N43 C51 106.9(15)
C44 N43 Ir1 114.4(12)
C51 N43 Ir1 138.6(12)
C44 N45 C46 104.6(16)
C44 N45 H45 127.7
C46 N45 H45 127.7
C52 N53 C54 104.9(15)
C52 N53 Ir1 114.5(11)
C54 N53 Ir1 140.6(13)
C52 N60 C59 107.2(16)
C52 N60 H60 126.4
C59 N60 H60 126.4
C66 N61 C62 117.8(16)
C66 N61 Ir61 126.6(13)
C62 N61 Ir61 115.5(12)
C87 N82 C83 111.6(16)
C87 N82 Ir61 132.2(13)
C83 N82 Ir61 116.1(11)
C104 N103 C111 102.3(16)
C104 N103 Ir61 117.8(12)
C111 N103 Ir61 139.9(13)
C104 N105 C106 105.9(17)
C104 N105 H105 127.1
C106 N105 H105 127.1
C112 N113 C114 106.6(15)
C112 N113 Ir61 115.4(12)
C114 N113 Ir61 138.0(12)
C112 N120 C119 107.5(16)
C112 N120 H120 126.3
C119 N120 H120 126.3
C3 C2 C7 129.4(17)
C3 C2 N1 120.2(17)
C7 C2 N1 110.2(17)
C2 C3 C4 125.4(19)
C2 C3 H3 117.3
C4 C3 H3 117.3
C3 C4 C13 124(2)
C3 C4 C5 113(2)
C13 C4 C5 123(2)
C6 C5 C4 118.7(19)
C6 C5 H5 120.7
C4 C5 H5 120.7
N1 C6 C5 132.3(18)
N1 C6 H6 113.8
C5 C6 H6 113.8
C8 C7 C12 122.1(19)
C8 C7 C2 118.2(16)
C12 C7 C2 119.4(18)
C7 C8 C9 118.7(18)
C7 C8 Ir1 113.5(14)
C9 C8 Ir1 127.8(15)
C10 C9 C8 121(2)
C10 C9 H9 119.3
C8 C9 H9 119.3
C11 C10 C9 118(2)
C11 C10 H10 120.8
C9 C10 H10 120.8
C10 C11 C12 126(2)
C10 C11 H11 117.0
C12 C11 H11 117.0
C7 C12 C11 113(2)
C7 C12 H12 123.5
C11 C12 H12 123.5
C4 C13 C18 121(2)
C4 C13 C14 120(2)
C18 C13 C14 119(2)
C15 C14 C13 119(3)
C15 C14 C19 118(3)
C13 C14 C19 123(2)
C16 C15 C14 121(3)
C16 C15 H15 119.4
C14 C15 H15 119.4
C17 C16 C15 118(3)
C17 C16 C20 123(3)
C15 C16 C20 119(3)
C16 C17 C18 124(3)
C16 C17 H17 117.8
C18 C17 H17 117.8
C17 C18 C13 118(2)
C17 C18 C21 121(2)
C13 C18 C21 121(2)
C14 C19 H19A 109.5
C14 C19 H19B 109.5
H19A C19 H19B 109.5
C14 C19 H19C 109.5
H19A C19 H19C 109.5
H19B C19 H19C 109.5
C16 C20 H20A 109.5
C16 C20 H20B 109.5
H20A C20 H20B 109.5
C16 C20 H20C 109.5
H20A C20 H20C 109.5
H20B C20 H20C 109.5
C18 C21 H21A 109.5
C18 C21 H21B 109.5
H21A C21 H21B 109.5
C18 C21 H21C 109.5
H21A C21 H21C 109.5
H21B C21 H21C 109.5
N22 C23 C28 116.6(18)
N22 C23 C24 115.9(17)
C28 C23 C24 127.5(17)
C25 C24 C23 124(2)
C25 C24 H24 117.9
C23 C24 H24 117.9
C24 C25 C26 116(2)
C24 C25 C34 122(2)
C26 C25 C34 122(2)
C27 C26 C25 118(2)
C27 C26 H26 121.0
C25 C26 H26 121.0
N22 C27 C26 124(2)
N22 C27 H27 117.9
C26 C27 H27 117.9
C29 C28 C23 116.4(18)
C29 C28 C33 120.1(18)
C23 C28 C33 123.5(18)
C28 C29 C30 118.9(18)
C28 C29 Ir1 114.0(15)
C30 C29 Ir1 127.0(15)
C31 C30 C29 120(2)
C31 C30 H30 120.1
C29 C30 H30 120.1
C32 C31 C30 117.8(19)
C32 C31 H31 121.1
C30 C31 H31 121.1
C31 C32 C33 125.5(19)
C31 C32 H32 117.3
C33 C32 H32 117.3
C32 C33 C28 117.9(19)
C32 C33 H33 121.1
C28 C33 H33 121.1
C39 C34 C35 119(3)
C39 C34 C25 119(3)
C35 C34 C25 123(3)
C36 C35 C34 121(3)
C36 C35 C40 115(3)
C34 C35 C40 125(3)
C35 C36 C37 121(4)
C35 C36 H36 119.7
C37 C36 H36 119.7
C38 C37 C36 118(3)
C38 C37 C41 122(4)
C36 C37 C41 119(4)
C37 C38 C39 120(4)
C37 C38 H38 120.2
C39 C38 H38 120.2
C34 C39 C38 122(3)
C34 C39 C42 119(3)
C38 C39 C42 119(3)
C35 C40 H40A 109.5
C35 C40 H40B 109.5
H40A C40 H40B 109.5
C35 C40 H40C 109.5
H40A C40 H40C 109.5
H40B C40 H40C 109.5
C37 C41 H41A 109.5
C37 C41 H41B 109.5
H41A C41 H41B 109.5
C37 C41 H41C 109.5
H41A C41 H41C 109.5
H41B C41 H41C 109.5
C39 C42 H42A 109.5
C39 C42 H42B 109.5
H42A C42 H42B 109.5
C39 C42 H42C 109.5
H42A C42 H42C 109.5
H42B C42 H42C 109.5
N43 C44 N45 114.5(16)
N43 C44 C52 119.5(16)
N45 C44 C52 126.0(18)
C51 C46 N45 106.6(17)
C51 C46 C47 127(2)
N45 C46 C47 126(2)
C48 C47 C46 111(2)
C48 C47 H47 124.7
C46 C47 H47 124.7
C47 C48 C49 123(2)
C47 C48 H48 118.6
C49 C48 H48 118.6
C50 C49 C48 119(2)
C50 C49 H49 120.5
C48 C49 H49 120.5
C49 C50 C51 124(2)
C49 C50 H50 118.1
C51 C50 H50 118.1
N43 C51 C50 136.1(18)
N43 C51 C46 107.4(17)
C50 C51 C46 116.6(18)
N60 C52 N53 113.1(16)
N60 C52 C44 131.4(16)
N53 C52 C44 115.5(15)
C55 C54 N53 128.8(18)
C55 C54 C59 123.5(17)
N53 C54 C59 107.5(16)
C56 C55 C54 116(2)
C56 C55 H55 122.2
C54 C55 H55 122.2
C55 C56 C57 121(2)
C55 C56 H56 119.6
C57 C56 H56 119.6
C56 C57 C58 126(2)
C56 C57 H57 116.8
C58 C57 H57 116.8
C57 C58 C59 114(2)
C57 C58 H58 123.0
C59 C58 H58 123.0
N60 C59 C54 107.3(17)
N60 C59 C58 133.6(19)
C54 C59 C58 119.0(18)
C63 C62 N61 120.2(17)
C63 C62 C67 128.0(17)
N61 C62 C67 111.8(17)
C64 C63 C62 123.2(19)
C64 C63 H63 118.4
C62 C63 H63 118.4
C63 C64 C73 123(2)
C63 C64 C65 118(2)
C73 C64 C65 119(2)
C66 C65 C64 116.3(19)
C66 C65 H65 121.8
C64 C65 H65 121.8
N61 C66 C65 124.4(19)
N61 C66 H66 117.8
C65 C66 H66 117.8
C72 C67 C68 121.2(18)
C72 C67 C62 122.1(19)
C68 C67 C62 116.8(17)
C69 C68 C67 118.0(16)
C69 C68 Ir61 127.6(14)
C67 C68 Ir61 114.2(13)
C68 C69 C70 121.1(19)
C68 C69 H69 119.4
C70 C69 H69 119.4
C71 C70 C69 119(2)
C71 C70 H70 120.6
C69 C70 H70 120.6
C70 C71 C72 120.4(19)
C70 C71 H71 119.8
C72 C71 H71 119.8
C67 C72 C71 120.5(19)
C67 C72 H72 119.8
C71 C72 H72 119.8
C74 C73 C78 118(2)
C74 C73 C64 120.6(18)
C78 C73 C64 121(2)
C73 C74 C75 121(2)
C73 C74 C79 119(2)
C75 C74 C79 120(2)
C74 C75 C76 121(2)
C74 C75 H75 119.5
C76 C75 H75 119.5
C77 C76 C75 117(2)
C77 C76 C80 123(2)
C75 C76 C80 120(3)
C78 C77 C76 122(2)
C78 C77 H77 119.0
C76 C77 H77 119.0
C77 C78 C73 120(2)
C77 C78 C81 120(2)
C73 C78 C81 119(2)
C74 C79 H79A 109.5
C74 C79 H79B 109.5
H79A C79 H79B 109.5
C74 C79 H79C 109.5
H79A C79 H79C 109.5
H79B C79 H79C 109.5
C76 C80 H80A 109.5
C76 C80 H80B 109.5
H80A C80 H80B 109.5
C76 C80 H80C 109.5
H80A C80 H80C 109.5
H80B C80 H80C 109.5
C78 C81 H81A 109.5
C78 C81 H81B 109.5
H81A C81 H81B 109.5
C78 C81 H81C 109.5
H81A C81 H81C 109.5
H81B C81 H81C 109.5
C84 C83 N82 122.8(17)
C84 C83 C88 125.1(17)
N82 C83 C88 111.9(16)
C83 C84 C85 121.2(19)
C83 C84 H84 119.4
C85 C84 H84 119.4
C84 C85 C86 117(2)
C84 C85 C94 121(2)
C86 C85 C94 123(2)
C87 C86 C85 121(2)
C87 C86 H86 119.3
C85 C86 H86 119.3
C86 C87 N82 125.7(19)
C86 C87 H87 117.2
N82 C87 H87 117.2
C89 C88 C93 122.2(19)
C89 C88 C83 113.9(16)
C93 C88 C83 123.8(19)
C88 C89 C90 116.8(17)
C88 C89 Ir61 116.5(14)
C90 C89 Ir61 126.7(14)
C91 C90 C89 120.2(19)
C91 C90 H90 119.9
C89 C90 H90 119.9
C92 C91 C90 119.5(19)
C92 C91 H91 120.3
C90 C91 H91 120.3
C91 C92 C93 121.7(18)
C91 C92 H92 119.2
C93 C92 H92 119.2
C92 C93 C88 119(2)
C92 C93 H93 120.3
C88 C93 H93 120.3
C95 C94 C99 119(3)
C95 C94 C85 120(3)
C99 C94 C85 121(3)
C94 C95 C96 122(3)
C94 C95 C100 125(3)
C96 C95 C100 113(3)
C97 C96 C95 112(3)
C97 C96 H96 124.2
C95 C96 H96 124.2
C98 C97 C96 125(3)
C98 C97 C101 126(4)
C96 C97 C101 109(3)
C97 C98 C99 118(4)
C97 C98 H98 121.2
C99 C98 H98 121.2
C94 C99 C98 125(4)
C94 C99 C102 121(3)
C98 C99 C102 115(3)
C95 C100 H10A 109.5
C95 C100 H10B 109.5
H10A C100 H10B 109.5
C95 C100 H10C 109.5
H10A C100 H10C 109.5
H10B C100 H10C 109.5
C97 C101 H10D 109.5
C97 C101 H10E 109.5
H10D C101 H10E 109.5
C97 C101 H10F 109.5
H10D C101 H10F 109.5
H10E C101 H10F 109.5
C99 C102 H10G 109.5
C99 C102 H10H 109.5
H10G C102 H10H 109.5
C99 C102 H10I 109.5
H10G C102 H10I 109.5
H10H C102 H10I 109.5
N105 C104 N103 115.7(18)
N105 C104 C112 131.5(19)
N103 C104 C112 112.9(16)
C111 C106 C107 124(2)
C111 C106 N105 106.2(16)
C107 C106 N105 130(2)
C106 C107 C108 115(2)
C106 C107 H107 122.5
C108 C107 H107 122.5
C109 C108 C107 120(2)
C109 C108 H108 119.9
C107 C108 H108 119.9
C108 C109 C110 125(2)
C108 C109 H109 117.4
C110 C109 H109 117.4
C109 C110 C111 115(2)
C109 C110 H110 122.3
C111 C110 H110 122.3
C106 C111 C110 120.3(17)
C106 C111 N103 109.9(18)
C110 C111 N103 129.6(18)
N113 C112 N120 112.8(17)
N113 C112 C104 118.9(17)
N120 C112 C104 128.1(18)
N113 C114 C115 131.8(17)
N113 C114 C119 107.5(16)
C115 C114 C119 120.6(18)
C114 C115 C116 116.7(18)
C114 C115 H115 121.6
C116 C115 H115 121.6
C117 C116 C115 120.5(19)
C117 C116 H116 119.8
C115 C116 H116 119.8
C118 C117 C116 126.0(19)
C118 C117 H117 117.0
C116 C117 H117 117.0
C117 C118 C119 114(2)
C117 C118 H118 122.8
C119 C118 H118 122.8
N120 C119 C118 133(2)
N120 C119 C114 105.5(18)
C118 C119 C114 121.7(19)

loop_
_geom_bond_atom_site_label_1
_geom_bond_atom_site_label_2
_geom_bond_distance
Ir1 N1 1.960(16)
Ir1 C29 2.017(19)
Ir1 C8 2.022(19)
Ir1 N22 2.055(16)
Ir1 N53 2.153(15)
Ir1 N43 2.180(13)
Ir61 N82 1.961(16)
Ir61 N61 2.003(15)
Ir61 C68 2.009(16)
Ir61 C89 2.011(19)
Ir61 N103 2.145(15)
Ir61 N113 2.151(15)
P1 F6 1.528(19)
P1 F1 1.554(15)
P1 F5 1.570(19)
P1 F3 1.576(15)
P1 F2 1.590(16)
P1 F4 1.602(14)
P61 F61 1.522(19)
P61 F63 1.54(3)
P61 F66 1.55(4)
P61 F64A 1.55(4)
P61 F65 1.57(3)
P61 F65A 1.57(3)
P61 F63A 1.59(4)
P61 F62 1.610(19)
P61 F66A 1.67(4)
P61 F64 1.68(3)
N1 C6 1.29(2)
N1 C2 1.47(2)
N22 C27 1.25(2)
N22 C23 1.39(2)
N43 C44 1.28(2)
N43 C51 1.36(2)
N45 C44 1.31(2)
N45 C46 1.40(3)
N45 H45 0.9800
N53 C52 1.36(2)
N53 C54 1.41(2)
N60 C52 1.34(2)
N60 C59 1.38(2)
N60 H60 0.9800
N61 C66 1.34(2)
N61 C62 1.43(2)
N82 C87 1.36(2)
N82 C83 1.46(2)
N103 C104 1.34(2)
N103 C111 1.42(2)
N105 C104 1.31(2)
N105 C106 1.41(3)
N105 H105 0.9800
N113 C112 1.31(2)
N113 C114 1.38(2)
N120 C112 1.35(2)
N120 C119 1.37(3)
N120 H120 0.9800
C2 C3 1.37(3)
C2 C7 1.44(3)
C3 C4 1.38(3)
C3 H3 0.9500
C4 C13 1.41(3)
C4 C5 1.42(3)
C5 C6 1.33(3)
C5 H5 0.9500
C6 H6 0.9500
C7 C8 1.38(3)
C7 C12 1.43(2)
C8 C9 1.42(3)
C9 C10 1.37(3)
C9 H9 0.9500
C10 C11 1.32(4)
C10 H10 0.9500
C11 C12 1.45(3)
C11 H11 0.9500
C12 H12 0.9500
C13 C18 1.41(3)
C13 C14 1.44(3)
C14 C15 1.41(4)
C14 C19 1.54(4)
C15 C16 1.38(4)
C15 H15 0.9500
C16 C17 1.37(4)
C16 C20 1.48(4)
C17 C18 1.40(3)
C17 H17 0.9500
C18 C21 1.41(3)
C19 H19A 0.9800
C19 H19B 0.9800
C19 H19C 0.9800
C20 H20A 0.9800
C20 H20B 0.9800
C20 H20C 0.9800
C21 H21A 0.9800
C21 H21B 0.9800
C21 H21C 0.9800
C23 C28 1.39(3)
C23 C24 1.43(3)
C24 C25 1.34(3)
C24 H24 0.9500
C25 C26 1.44(3)
C25 C34 1.49(3)
C26 C27 1.40(3)
C26 H26 0.9500
C27 H27 0.9500
C28 C29 1.39(3)
C28 C33 1.43(3)
C29 C30 1.43(3)
C30 C31 1.41(3)
C30 H30 0.9500
C31 C32 1.35(3)
C31 H31 0.9500
C32 C33 1.35(3)
C32 H32 0.9500
C33 H33 0.9500
C34 C39 1.36(4)
C34 C35 1.36(4)
C35 C36 1.36(4)
C35 C40 1.48(4)
C36 C37 1.40(5)
C36 H36 0.9500
C37 C38 1.36(5)
C37 C41 1.60(5)
C38 C39 1.37(4)
C38 H38 0.9500
C39 C42 1.55(4)
C40 H40A 0.9800
C40 H40B 0.9800
C40 H40C 0.9800
C41 H41A 0.9800
C41 H41B 0.9800
C41 H41C 0.9800
C42 H42A 0.9800
C42 H42B 0.9800
C42 H42C 0.9800
C44 C52 1.44(2)
C46 C51 1.37(3)
C46 C47 1.42(3)
C47 C48 1.42(3)
C47 H47 0.9500
C48 C49 1.44(3)
C48 H48 0.9500
C49 C50 1.29(3)
C49 H49 0.9500
C50 C51 1.37(3)
C50 H50 0.9500
C54 C55 1.40(3)
C54 C59 1.42(3)
C55 C56 1.37(3)
C55 H55 0.9500
C56 C57 1.37(3)
C56 H56 0.9500
C57 C58 1.37(3)
C57 H57 0.9500
C58 C59 1.43(3)
C58 H58 0.9500
C62 C63 1.38(3)
C62 C67 1.47(3)
C63 C64 1.35(3)
C63 H63 0.9500
C64 C73 1.44(3)
C64 C65 1.49(3)
C65 C66 1.42(3)
C65 H65 0.9500
C66 H66 0.9500
C67 C72 1.38(3)
C67 C68 1.39(3)
C68 C69 1.38(3)
C69 C70 1.42(3)
C69 H69 0.9500
C70 C71 1.36(3)
C70 H70 0.9500
C71 C72 1.38(3)
C71 H71 0.9500
C72 H72 0.9500
C73 C74 1.37(3)
C73 C78 1.43(3)
C74 C75 1.40(3)
C74 C79 1.51(3)
C75 C76 1.41(3)
C75 H75 0.9500
C76 C77 1.40(3)
C76 C80 1.54(3)
C77 C78 1.37(3)
C77 H77 0.9500
C78 C81 1.49(3)
C79 H79A 0.9800
C79 H79B 0.9800
C79 H79C 0.9800
C80 H80A 0.9800
C80 H80B 0.9800
C80 H80C 0.9800
C81 H81A 0.9800
C81 H81B 0.9800
C81 H81C 0.9800
C83 C84 1.35(3)
C83 C88 1.49(3)
C84 C85 1.37(3)
C84 H84 0.9500
C85 C86 1.40(3)
C85 C94 1.51(3)
C86 C87 1.33(3)
C86 H86 0.9500
C87 H87 0.9500
C88 C89 1.38(3)
C88 C93 1.39(3)
C89 C90 1.42(3)
C90 C91 1.41(3)
C90 H90 0.9500
C91 C92 1.36(3)
C91 H91 0.9500
C92 C93 1.36(3)
C92 H92 0.9500
C93 H93 0.9500
C94 C95 1.34(4)
C94 C99 1.35(4)
C95 C96 1.49(4)
C95 C100 1.50(4)
C96 C97 1.45(5)
C96 H96 0.9500
C97 C98 1.32(5)
C97 C101 1.63(4)
C98 C99 1.36(4)
C98 H98 0.9500
C99 C102 1.57(5)
C100 H10A 0.9800
C100 H10B 0.9800
C100 H10C 0.9800
C101 H10D 0.9800
C101 H10E 0.9800
C101 H10F 0.9800
C102 H10G 0.9800
C102 H10H 0.9800
C102 H10I 0.9800
C104 C112 1.46(3)
C106 C111 1.37(3)
C106 C107 1.39(3)
C107 C108 1.40(3)
C107 H107 0.9500
C108 C109 1.36(3)
C108 H108 0.9500
C109 C110 1.37(3)
C109 H109 0.9500
C110 C111 1.39(3)
C110 H110 0.9500
C114 C115 1.41(3)
C114 C119 1.43(3)
C115 C116 1.41(3)
C115 H115 0.9500
C116 C117 1.38(3)
C116 H116 0.9500
C117 C118 1.37(3)
C117 H117 0.9500
C118 C119 1.43(3)
C118 H118 0.9500

loop_
_geom_hbond_atom_site_label_D
_geom_hbond_atom_site_label_H
_geom_hbond_atom_site_label_A
_geom_hbond_site_symmetry_A
_geom_hbond_distance_DA
_geom_hbond_distance_DH
_geom_hbond_distance_HA
_geom_hbond_angle_DHA
_geom_hbond_publ_flag
N45 H45 F65 1_655 2.96(3) 0.980 2.013 162.2 no
N45 H45 F64A 1_655 3.00(4) 0.980 2.127 147.1 no
N60 H60 F62 1_655 2.91(3) 0.980 2.039 146.7 no
N60 H60 F64 1_655 2.96(4) 0.980 2.157 137.6 no
N105 H105 F5 3_665 2.84(2) 0.980 1.875 168.3 no
N120 H120 F4 3_665 2.81(2) 0.980 1.891 154.9 no

loop_
_geom_torsion_atom_site_label_1
_geom_torsion_atom_site_label_2
_geom_torsion_atom_site_label_3
_geom_torsion_atom_site_label_4
_geom_torsion
C6 N1 C2 C3 4(2)
Ir1 N1 C2 C3 -171.3(14)
C6 N1 C2 C7 178.8(15)
Ir1 N1 C2 C7 3.6(18)
C7 C2 C3 C4 -174(2)
N1 C2 C3 C4 0(3)
C2 C3 C4 C13 174(2)
C2 C3 C4 C5 -2(3)
C3 C4 C5 C6 0(3)
C13 C4 C5 C6 -176(2)
C2 N1 C6 C5 -6(3)
Ir1 N1 C6 C5 167.8(17)
C4 C5 C6 N1 5(3)
C3 C2 C7 C8 171.5(19)
N1 C2 C7 C8 -3(2)
C3 C2 C7 C12 -14(3)
N1 C2 C7 C12 171.4(16)
C12 C7 C8 C9 8(3)
C2 C7 C8 C9 -178.5(17)
C12 C7 C8 Ir1 -173.2(15)
C2 C7 C8 Ir1 1(2)
C7 C8 C9 C10 -4(3)
Ir1 C8 C9 C10 176.4(15)
C8 C9 C10 C11 -2(3)
C9 C10 C11 C12 5(4)
C8 C7 C12 C11 -4(3)
C2 C7 C12 C11 -178.2(19)
C10 C11 C12 C7 -2(4)
C3 C4 C13 C18 95(3)
C5 C4 C13 C18 -90(3)
C3 C4 C13 C14 -86(3)
C5 C4 C13 C14 89(3)
C4 C13 C14 C15 178(2)
C18 C13 C14 C15 -3(3)
C4 C13 C14 C19 0(3)
C18 C13 C14 C19 179(2)
C13 C14 C15 C16 3(4)
C19 C14 C15 C16 -178(2)
C14 C15 C16 C17 -2(4)
C14 C15 C16 C20 -179(3)
C15 C16 C17 C18 0(4)
C20 C16 C17 C18 177(3)
C16 C17 C18 C13 0(4)
C16 C17 C18 C21 -179(3)
C4 C13 C18 C17 -180(2)
C14 C13 C18 C17 1(3)
C4 C13 C18 C21 -1(4)
C14 C13 C18 C21 180(2)
C27 N22 C23 C28 178.5(18)
Ir1 N22 C23 C28 -1(2)
C27 N22 C23 C24 0(3)
Ir1 N22 C23 C24 -179.9(13)
N22 C23 C24 C25 -1(3)
C28 C23 C24 C25 -180(2)
C23 C24 C25 C26 0(3)
C23 C24 C25 C34 179(2)
C24 C25 C26 C27 3(3)
C34 C25 C26 C27 -176(2)
C23 N22 C27 C26 3(3)
Ir1 N22 C27 C26 -177.3(16)
C25 C26 C27 N22 -4(3)
N22 C23 C28 C29 0(2)
C24 C23 C28 C29 179.0(18)
N22 C23 C28 C33 -178.0(16)
C24 C23 C28 C33 1(3)
C23 C28 C29 C30 -177.5(16)
C33 C28 C29 C30 1(3)
C23 C28 C29 Ir1 1(2)
C33 C28 C29 Ir1 179.1(13)
C28 C29 C30 C31 -2(3)
Ir1 C29 C30 C31 -179.8(15)
C29 C30 C31 C32 3(3)
C30 C31 C32 C33 -3(3)
C31 C32 C33 C28 2(3)
C29 C28 C33 C32 -1(3)
C23 C28 C33 C32 177.4(18)
C24 C25 C34 C39 -71(3)
C26 C25 C34 C39 108(3)
C24 C25 C34 C35 106(3)
C26 C25 C34 C35 -76(3)
C39 C34 C35 C36 0(5)
C25 C34 C35 C36 -176(3)
C39 C34 C35 C40 180(3)
C25 C34 C35 C40 4(5)
C34 C35 C36 C37 1(6)
C40 C35 C36 C37 -178(4)
C35 C36 C37 C38 -1(6)
C35 C36 C37 C41 179(3)
C36 C37 C38 C39 -1(6)
C41 C37 C38 C39 179(3)
C35 C34 C39 C38 -2(5)
C25 C34 C39 C38 174(3)
C35 C34 C39 C42 178(3)
C25 C34 C39 C42 -5(4)
C37 C38 C39 C34 3(5)
C37 C38 C39 C42 -178(3)
C51 N43 C44 N45 0(2)
Ir1 N43 C44 N45 177.2(14)
C51 N43 C44 C52 176.9(18)
Ir1 N43 C44 C52 -6(2)
C46 N45 C44 N43 0(2)
C46 N45 C44 C52 -177(2)
C44 N45 C46 C51 0(2)
C44 N45 C46 C47 -179(2)
C51 C46 C47 C48 2(3)
N45 C46 C47 C48 -179(2)
C46 C47 C48 C49 -1(3)
C47 C48 C49 C50 -2(4)
C48 C49 C50 C51 3(4)
C44 N43 C51 C50 180(2)
Ir1 N43 C51 C50 3(4)
C44 N43 C51 C46 0(2)
Ir1 N43 C51 C46 -176.2(15)
C49 C50 C51 N43 178(2)
C49 C50 C51 C46 -2(4)
N45 C46 C51 N43 0(2)
C47 C46 C51 N43 179(2)
N45 C46 C51 C50 -179.6(19)
C47 C46 C51 C50 -1(3)
C59 N60 C52 N53 -1(2)
C59 N60 C52 C44 -179(2)
C54 N53 C52 N60 0(2)
Ir1 N53 C52 N60 -177.0(14)
C54 N53 C52 C44 178.3(18)
Ir1 N53 C52 C44 1(2)
N43 C44 C52 N60 -179(2)
N45 C44 C52 N60 -2(4)
N43 C44 C52 N53 3(3)
N45 C44 C52 N53 179.9(19)
C52 N53 C54 C55 174(2)
Ir1 N53 C54 C55 -10(4)
C52 N53 C54 C59 0(2)
Ir1 N53 C54 C59 176.3(17)
N53 C54 C55 C56 -176(2)
C59 C54 C55 C56 -3(4)
C54 C55 C56 C57 4(4)
C55 C56 C57 C58 -7(5)
C56 C57 C58 C59 7(4)
C52 N60 C59 C54 1(2)
C52 N60 C59 C58 -178(3)
C55 C54 C59 N60 -175(2)
N53 C54 C59 N60 -1(2)
C55 C54 C59 C58 4(4)
N53 C54 C59 C58 178(2)
C57 C58 C59 N60 173(2)
C57 C58 C59 C54 -5(3)
C66 N61 C62 C63 -5(2)
Ir61 N61 C62 C63 179.2(13)
C66 N61 C62 C67 178.1(15)
Ir61 N61 C62 C67 1.9(17)
N61 C62 C63 C64 1(3)
C67 C62 C63 C64 177.4(18)
C62 C63 C64 C73 179.7(18)
C62 C63 C64 C65 3(3)
C63 C64 C65 C66 -2(3)
C73 C64 C65 C66 -179.1(18)
C62 N61 C66 C65 5(3)
Ir61 N61 C66 C65 -179.0(14)
C64 C65 C66 N61 -2(3)
C63 C62 C67 C72 5(3)
N61 C62 C67 C72 -177.9(16)
C63 C62 C67 C68 -176.1(17)
N61 C62 C67 C68 1(2)
C72 C67 C68 C69 1(3)
C62 C67 C68 C69 -178.1(16)
C72 C67 C68 Ir61 175.5(13)
C62 C67 C68 Ir61 -3(2)
C67 C68 C69 C70 -1(3)
Ir61 C68 C69 C70 -174.8(13)
C68 C69 C70 C71 1(3)
C69 C70 C71 C72 -2(3)
C68 C67 C72 C71 -1(3)
C62 C67 C72 C71 177.6(16)
C70 C71 C72 C67 2(3)
C63 C64 C73 C74 85(3)
C65 C64 C73 C74 -98(3)
C63 C64 C73 C78 -95(3)
C65 C64 C73 C78 82(3)
C78 C73 C74 C75 1(4)
C64 C73 C74 C75 -179(2)
C78 C73 C74 C79 -177(2)
C64 C73 C74 C79 3(4)
C73 C74 C75 C76 3(4)
C79 C74 C75 C76 180(3)
C74 C75 C76 C77 -4(4)
C74 C75 C76 C80 -179(3)
C75 C76 C77 C78 1(4)
C80 C76 C77 C78 176(3)
C76 C77 C78 C73 2(4)
C76 C77 C78 C81 176(3)
C74 C73 C78 C77 -3(4)
C64 C73 C78 C77 177(2)
C74 C73 C78 C81 -177(2)
C64 C73 C78 C81 3(4)
C87 N82 C83 C84 -9(3)
Ir61 N82 C83 C84 173.4(16)
C87 N82 C83 C88 175.5(15)
Ir61 N82 C83 C88 -1.9(19)
N82 C83 C84 C85 5(3)
C88 C83 C84 C85 179.4(19)
C83 C84 C85 C86 -1(3)
C83 C84 C85 C94 -178(2)
C84 C85 C86 C87 2(3)
C94 C85 C86 C87 179(2)
C85 C86 C87 N82 -8(4)
C83 N82 C87 C86 11(3)
Ir61 N82 C87 C86 -172.5(17)
C84 C83 C88 C89 -174.7(19)
N82 C83 C88 C89 0(2)
C84 C83 C88 C93 1(3)
N82 C83 C88 C93 175.6(16)
C93 C88 C89 C90 6(3)
C83 C88 C89 C90 -179.0(16)
C93 C88 C89 Ir61 -174.1(14)
C83 C88 C89 Ir61 1(2)
C88 C89 C90 C91 -4(3)
Ir61 C89 C90 C91 175.4(14)
C89 C90 C91 C92 2(3)
C90 C91 C92 C93 0(3)
C91 C92 C93 C88 1(3)
C89 C88 C93 C92 -4(3)
C83 C88 C93 C92 -179.0(17)
C84 C85 C94 C95 -109(3)
C86 C85 C94 C95 74(3)
C84 C85 C94 C99 72(3)
C86 C85 C94 C99 -105(3)
C99 C94 C95 C96 -6(4)
C85 C94 C95 C96 175(2)
C99 C94 C95 C100 -180(3)
C85 C94 C95 C100 1(4)
C94 C95 C96 C97 4(4)
C100 C95 C96 C97 179(2)
C95 C96 C97 C98 -1(4)
C95 C96 C97 C101 172(2)
C96 C97 C98 C99 -1(5)
C101 C97 C98 C99 -172(3)
C95 C94 C99 C98 4(5)
C85 C94 C99 C98 -176(3)
C95 C94 C99 C102 -173(3)
C85 C94 C99 C102 6(4)
C97 C98 C99 C94 -1(6)
C97 C98 C99 C102 176(3)
C106 N105 C104 N103 0(3)
C106 N105 C104 C112 -178(2)
C111 N103 C104 N105 1(2)
Ir61 N103 C104 N105 -177.3(14)
C111 N103 C104 C112 179.5(17)
Ir61 N103 C104 C112 2(2)
C104 N105 C106 C111 -1(2)
C104 N105 C106 C107 -179(2)
C111 C106 C107 C108 2(4)
N105 C106 C107 C108 179(2)
C106 C107 C108 C109 1(4)
C107 C108 C109 C110 -2(4)
C108 C109 C110 C111 0(4)
C107 C106 C111 C110 -4(4)
N105 C106 C111 C110 178(2)
C107 C106 C111 N103 179(2)
N105 C106 C111 N103 1(2)
C109 C110 C111 C106 3(3)
C109 C110 C111 N103 179(2)
C104 N103 C111 C106 -1(2)
Ir61 N103 C111 C106 175.9(15)
C104 N103 C111 C110 -178(2)
Ir61 N103 C111 C110 0(4)
C114 N113 C112 N120 3(2)
Ir61 N113 C112 N120 -175.8(13)
C114 N113 C112 C104 178.2(18)
Ir61 N113 C112 C104 -1(2)
C119 N120 C112 N113 -4(2)
C119 N120 C112 C104 -179(2)
N105 C104 C112 N113 178(2)
N103 C104 C112 N113 0(3)
N105 C104 C112 N120 -8(4)
N103 C104 C112 N120 173.6(19)
C112 N113 C114 C115 -178(2)
Ir61 N113 C114 C115 0(4)
C112 N113 C114 C119 -1(2)
Ir61 N113 C114 C119 177.9(15)
N113 C114 C115 C116 176(2)
C119 C114 C115 C116 -1(3)
C114 C115 C116 C117 1(3)
C115 C116 C117 C118 2(4)
C116 C117 C118 C119 -4(4)
C112 N120 C119 C118 -180(2)
C112 N120 C119 C114 4(2)
C117 C118 C119 N120 -173(2)
C117 C118 C119 C114 3(3)
N113 C114 C119 N120 -2(2)
C115 C114 C119 N120 176.1(19)
N113 C114 C119 C118 -179(2)
C115 C114 C119 C118 -1(3)
